data_7154186
loop_
_publ_author_name
'Li, Jing'
'Liu, Mao'
'Li, Qi'
'Tian, Hua'
'Shi, Yian'

_publ_section_title
;
 A facile approach to spirocyclic 2-azido indolines via azidation of
 indoles with ceric ammonium nitrate.
;
_journal_issue 48
_journal_name_full 'Organic &amp; biomolecular chemistry'
_journal_page_first 9769
_journal_page_last 9772
_journal_paper_doi 10.1039/c4ob01549e
_journal_volume 12
_journal_year 2014
_chemical_formula_moiety 'C14 H14 N4 O4'
_chemical_formula_sum 'C14 H14 N4 O4'
_chemical_formula_weight 302.29
_chemical_name_systematic syn-5g
_space_group_crystal_system triclinic
_space_group_IT_number 2
_space_group_name_Hall '-P 1'
_space_group_name_H-M_alt 'P -1'
_symmetry_space_group_name_Hall '-P 1'
_symmetry_space_group_name_H-M 'P -1'
_atom_sites_solution_hydrogens geom
_audit_creation_date 2014-03-13
_audit_creation_method
;
Olex2 1.2
(compiled 2013.12.10 svn.r2850 for OlexSys, GUI svn.r4736)
;
_cell_angle_alpha 80.083(16)
_cell_angle_beta 86.694(16)
_cell_angle_gamma 79.180(13)
_cell_formula_units_Z 4
_cell_length_a 7.764(3)
_cell_length_b 9.345(4)
_cell_length_c 20.472(9)
_cell_measurement_reflns_used 4713
_cell_measurement_temperature 173.1500
_cell_measurement_theta_max 27.4764
_cell_measurement_theta_min 2.0204
_cell_volume 1436.6(10)
_computing_cell_refinement 'CrystalClear (Rigaku Inc., 2007)'
_computing_data_collection 'CrystalClear (Rigaku Inc., 2007)'
_computing_data_reduction 'CrystalClear (Rigaku Inc., 2007)'
_computing_molecular_graphics 'Olex2 (Dolomanov et al., 2009)'
_computing_publication_material 'Olex2 (Dolomanov et al., 2009)'
_computing_structure_refinement 'XL (Sheldrick, 2013)'
_computing_structure_solution
;
'XS (Sheldrick, 2013)'
;
_diffrn_ambient_temperature 173.1500
_diffrn_detector_area_resol_mean 28.5714
_diffrn_measured_fraction_theta_full 0.981
_diffrn_measured_fraction_theta_max 0.988
_diffrn_measurement_device
;
Saturn724+ (2x2 bin mode)
;
_diffrn_measurement_device_details
;
AFC10: Fixed Chi 2 circle
;
_diffrn_measurement_device_type 'Saturn724+ CCD'
_diffrn_measurement_method '\w scans at fixed \c = 45\%'
_diffrn_orient_matrix_type d*Trek
_diffrn_orient_matrix_UB_11 0.0287
_diffrn_orient_matrix_UB_12 0.0689
_diffrn_orient_matrix_UB_13 0.1078
_diffrn_orient_matrix_UB_21 -0.0005
_diffrn_orient_matrix_UB_22 0.0805
_diffrn_orient_matrix_UB_23 -0.0756
_diffrn_orient_matrix_UB_31 -0.0482
_diffrn_orient_matrix_UB_32 -0.0006
_diffrn_orient_matrix_UB_33 0.0116
_diffrn_radiation_detector CCD
_diffrn_radiation_monochromator 'Graphite Monochromator'
_diffrn_radiation_type MoK\a
_diffrn_radiation_wavelength 0.71073
_diffrn_reflns_av_unetI/netI 0.0764
_diffrn_reflns_Laue_measured_fraction_full 0.981
_diffrn_reflns_Laue_measured_fraction_max 0.988
_diffrn_reflns_limit_h_max 9
_diffrn_reflns_limit_h_min -9
_diffrn_reflns_limit_k_max 11
_diffrn_reflns_limit_k_min -10
_diffrn_reflns_limit_l_max 24
_diffrn_reflns_limit_l_min -8
_diffrn_reflns_number 5105
_diffrn_reflns_point_group_measured_fraction_full 0.981
_diffrn_reflns_point_group_measured_fraction_max 0.988
_diffrn_reflns_theta_full 25.242
_diffrn_reflns_theta_max 25.198
_diffrn_reflns_theta_min 1.010
_diffrn_source 'Sealed Tube'
_diffrn_source_current 30.0000
_diffrn_source_power 1.5000
_diffrn_source_voltage 50.0000
_exptl_absorpt_coefficient_mu 0.105
_exptl_absorpt_correction_T_max 1.0000
_exptl_absorpt_correction_T_min 0.6022
_exptl_absorpt_correction_type multi-scan
_exptl_absorpt_process_details 'CrystalClear (Rigaku Inc., 2007)'
_exptl_crystal_colour Colorless
_exptl_crystal_density_diffrn 1.398
_exptl_crystal_description Plate
_exptl_crystal_F_000 632
_exptl_crystal_size_max 0.37
_exptl_crystal_size_mid 0.19
_exptl_crystal_size_min 0.04
_refine_diff_density_max 0.445
_refine_diff_density_min -0.495
_refine_diff_density_rms 0.107
_refine_ls_extinction_method none
_refine_ls_goodness_of_fit_ref 1.123
_refine_ls_hydrogen_treatment constr
_refine_ls_matrix_type full
_refine_ls_number_parameters 419
_refine_ls_number_reflns 5105
_refine_ls_number_restraints 24
_refine_ls_restrained_S_all 1.124
_refine_ls_R_factor_all 0.1272
_refine_ls_R_factor_gt 0.1109
_refine_ls_shift/su_max 0.000
_refine_ls_shift/su_mean 0.000
_refine_ls_structure_factor_coef Fsqd
_refine_ls_weighting_details 'w=1/[\s^2^(Fo^2^)+(0.1509P)^2^+3.7230P] where P=(Fo^2^+2Fc^2^)/3'
_refine_ls_weighting_scheme calc
_refine_ls_wR_factor_gt 0.3066
_refine_ls_wR_factor_ref 0.3194
_reflns_Friedel_coverage 0.000
_reflns_number_gt 4174
_reflns_number_total 5105
_reflns_threshold_expression 'I > 2\s(I)'
_cod_data_source_file c4ob01549e2.cif
_cod_data_source_block sa3259
_cod_depositor_comments 'Adding full bibliography for 7154184--7154188.cif.'
_cod_original_cell_volume 1436.7(11)
_cod_database_code 7154186
_shelxl_version_number 2013-4
_shelx_space_group_comment
;
The symmetry employed for this shelxl refinement is uniquely defined
by the following loop, which should always be used as a source of
symmetry information in preference to the above space-group names.
They are only intended as comments.
;
_diffrn_number_total 6486
_olex2_refinement_description
;
1. Fixed Uiso
 At 1.2 times of:
  All C(H) groups, All C(H,H) groups
 At 1.5 times of:
  All C(H,H,H) groups
2. Uiso/Uaniso restraints and constraints
Uanis(N3B) \\sim Ueq, Uanis(N3A) \\sim Ueq, Uanis(N4A) \\sim Ueq, Uanis(N4B)
\\sim Ueq: with sigma of 0.01 and sigma for terminal atoms of 0.02
3. Others
 Sof(N3B)=Sof(N4B)=1-FVAR(1)
 Sof(N3A)=Sof(N4A)=FVAR(1)
4.a Ternary CH refined with riding coordinates:
 C2A(H2A), C2(H2)
4.b Secondary CH2 refined with riding coordinates:
 C9A(H9AA,H9AB), C10A(H10A,H10B), C13A(H13A,H13B), C9(H9A,H9B), C10(H10C,H10D),
  C13(H13C,H13D)
4.c Aromatic/amide H refined with riding coordinates:
 C5A(H5A), C6A(H6A), C7A(H7A), C8A(H8A), C5(H5), C6(H6), C7(H7), C8(H8)
4.d Idealised Me refined as rotating group:
 C14A(H14A,H14B,H14C), C14(H14D,H14E,H14F)
;

loop_
_space_group_symop_operation_xyz
'x, y, z'
'-x, -y, -z'

loop_
_atom_site_label
_atom_site_type_symbol
_atom_site_fract_x
_atom_site_fract_y
_atom_site_fract_z
_atom_site_U_iso_or_equiv
_atom_site_adp_type
_atom_site_occupancy
_atom_site_site_symmetry_order
_atom_site_calc_flag
_atom_site_refinement_flags_posn
_atom_site_refinement_flags_adp
_atom_site_refinement_flags_occupancy
_atom_site_disorder_assembly
_atom_site_disorder_group
O1A O 0.1920(5) 0.3522(4) 0.81536(19) 0.0321(9) Uani 1 1 d . . . . .
O2A O 0.1867(7) 0.5424(6) 0.7330(2) 0.0540(13) Uani 1 1 d . . . . .
O3A O -0.0511(5) 0.3220(4) 1.0574(2) 0.0354(10) Uani 1 1 d . . . . .
O4A O 0.0871(5) 0.0859(4) 1.08664(18) 0.0297(9) Uani 1 1 d . . . . .
N1A N 0.1326(6) 0.2055(5) 0.9849(2) 0.0288(10) Uani 1 1 d . . . . .
N2A N -0.0718(6) 0.3444(5) 0.9052(3) 0.0335(11) Uani 1 1 d . . . . .
N3A N -0.1479(15) 0.4667(14) 0.8769(9) 0.039(3) Uani 0.478(16) 1 d . U P A 1
N4A N -0.2207(19) 0.5724(15) 0.8495(9) 0.068(5) Uani 0.478(16) 1 d . U P A 1
C1A C 0.2542(7) 0.3089(6) 0.8820(3) 0.0263(12) Uani 1 1 d . . . . .
C2A C 0.1002(7) 0.3372(6) 0.9334(3) 0.0272(12) Uani 1 1 d . . . . .
H2A H 0.1034 0.4268 0.9518 0.033 Uiso 1 1 calc R . . . .
C3A C 0.2473(7) 0.0891(6) 0.9599(3) 0.0252(11) Uani 1 1 d . . . . .
C4A C 0.3158(7) 0.1449(6) 0.8980(3) 0.0266(11) Uani 1 1 d . . . . .
C5A C 0.4329(7) 0.0530(6) 0.8636(3) 0.0311(12) Uani 1 1 d . . . . .
H5A H 0.4812 0.0903 0.8231 0.037 Uiso 1 1 calc R . . . .
C6A C 0.4774(8) -0.0944(7) 0.8898(3) 0.0358(14) Uani 1 1 d . . . . .
H6A H 0.5541 -0.1575 0.8664 0.043 Uiso 1 1 calc R . . . .
C7A C 0.4078(8) -0.1497(7) 0.9516(3) 0.0331(13) Uani 1 1 d . . . . .
H7A H 0.4411 -0.2491 0.9692 0.040 Uiso 1 1 calc R . . . .
C8A C 0.2899(7) -0.0587(6) 0.9870(3) 0.0285(12) Uani 1 1 d . . . . .
H8A H 0.2413 -0.0959 1.0275 0.034 Uiso 1 1 calc R . . . .
C9A C 0.3945(7) 0.4016(6) 0.8864(3) 0.0289(12) Uani 1 1 d . . . . .
H9AA H 0.3944 0.4274 0.9303 0.035 Uiso 1 1 calc R . . . .
H9AB H 0.5102 0.3493 0.8760 0.035 Uiso 1 1 calc R . . . .
C10A C 0.3395(8) 0.5388(6) 0.8344(3) 0.0323(13) Uani 1 1 d . . . . .
H10A H 0.2686 0.6178 0.8544 0.039 Uiso 1 1 calc R . . . .
H10B H 0.4411 0.5736 0.8121 0.039 Uiso 1 1 calc R . . . .
C11A C 0.2346(8) 0.4850(7) 0.7872(3) 0.0367(14) Uani 1 1 d . . . . .
C12A C 0.0489(7) 0.2111(6) 1.0451(3) 0.0265(11) Uani 1 1 d . . . . .
C13A C -0.0042(8) 0.0834(7) 1.1515(3) 0.0338(13) Uani 1 1 d . . . . .
H13A H -0.1300 0.0977 1.1463 0.041 Uiso 1 1 calc R . . . .
H13B H 0.0212 0.1614 1.1731 0.041 Uiso 1 1 calc R . . . .
C14A C 0.0607(9) -0.0638(7) 1.1914(3) 0.0379(14) Uani 1 1 d . . . . .
H14A H 0.0486 -0.1399 1.1669 0.057 Uiso 1 1 calc GR . . . .
H14B H -0.0065 -0.0751 1.2322 0.057 Uiso 1 1 calc GR . . . .
H14C H 0.1821 -0.0714 1.2010 0.057 Uiso 1 1 calc GR . . . .
O1 O 0.6579(5) 0.2145(4) 0.68333(19) 0.0311(9) Uani 1 1 d . . . . .
O2 O 0.6310(7) 0.3631(6) 0.7593(2) 0.0505(13) Uani 1 1 d . . . . .
O3 O 0.4744(5) 0.3668(4) 0.4382(2) 0.0315(9) Uani 1 1 d . . . . .
O4 O 0.6165(5) 0.1534(4) 0.40845(19) 0.0306(9) Uani 1 1 d . . . . .
N1 N 0.6382(6) 0.1937(5) 0.5126(2) 0.0260(10) Uani 1 1 d . . . . .
N2 N 0.4155(6) 0.2766(5) 0.5917(3) 0.0308(11) Uani 1 1 d . . . . .
N3 N 0.3046(6) 0.3887(6) 0.5742(3) 0.0331(11) Uani 1 1 d . . . . .
N4 N 0.1920(7) 0.4828(6) 0.5616(3) 0.0485(15) Uani 1 1 d . . . . .
C1 C 0.7335(7) 0.2116(6) 0.6180(3) 0.0261(12) Uani 1 1 d . . . . .
C2 C 0.5951(7) 0.2849(6) 0.5644(3) 0.0235(11) Uani 1 1 d . . . . .
H2 H 0.6070 0.3874 0.5476 0.028 Uiso 1 1 calc R . . . .
C3 C 0.7371(6) 0.0544(6) 0.5391(3) 0.0240(11) Uani 1 1 d . . . . .
C4 C 0.7886(7) 0.0579(6) 0.6025(3) 0.0280(12) Uani 1 1 d . . . . .
C5 C 0.8864(8) -0.0640(6) 0.6391(3) 0.0326(13) Uani 1 1 d . . . . .
H5 H 0.9213 -0.0606 0.6814 0.039 Uiso 1 1 calc R . . . .
C6 C 0.9327(8) -0.1931(6) 0.6117(3) 0.0339(13) Uani 1 1 d . . . . .
H6 H 0.9970 -0.2774 0.6361 0.041 Uiso 1 1 calc R . . . .
C7 C 0.8826(7) -0.1953(6) 0.5483(3) 0.0306(12) Uani 1 1 d . . . . .
H7 H 0.9166 -0.2814 0.5302 0.037 Uiso 1 1 calc R . . . .
C8 C 0.7835(7) -0.0736(6) 0.5108(3) 0.0281(12) Uani 1 1 d . . . . .
H8 H 0.7492 -0.0769 0.4683 0.034 Uiso 1 1 calc R . . . .
C9 C 0.8857(7) 0.2980(6) 0.6148(3) 0.0284(12) Uani 1 1 d . . . . .
H9A H 0.9938 0.2331 0.6298 0.034 Uiso 1 1 calc R . . . .
H9B H 0.9044 0.3484 0.5701 0.034 Uiso 1 1 calc R . . . .
C10 C 0.8211(8) 0.4077(6) 0.6619(3) 0.0344(13) Uani 1 1 d . . . . .
H10C H 0.9173 0.4248 0.6859 0.041 Uiso 1 1 calc R . . . .
H10D H 0.7620 0.5013 0.6380 0.041 Uiso 1 1 calc R . . . .
C11 C 0.6962(8) 0.3325(7) 0.7076(3) 0.0347(14) Uani 1 1 d . . . . .
C12 C 0.5682(7) 0.2467(6) 0.4512(3) 0.0260(11) Uani 1 1 d . . . . .
C13 C 0.5488(9) 0.2048(7) 0.3425(3) 0.0386(14) Uani 1 1 d . . . . .
H13C H 0.5838 0.2981 0.3238 0.046 Uiso 1 1 calc R . . . .
H13D H 0.4217 0.2192 0.3440 0.046 Uiso 1 1 calc R . . . .
C14 C 0.6234(10) 0.0889(8) 0.3010(3) 0.0465(17) Uani 1 1 d . . . . .
H14D H 0.5774 0.1176 0.2573 0.070 Uiso 1 1 calc GR . . . .
H14E H 0.5918 -0.0036 0.3210 0.070 Uiso 1 1 calc GR . . . .
H14F H 0.7489 0.0787 0.2984 0.070 Uiso 1 1 calc GR . . . .
N3B N -0.1764(14) 0.4517(12) 0.9177(8) 0.037(3) Uani 0.522(16) 1 d . U P A 2
N4B N -0.2907(16) 0.5422(14) 0.9274(8) 0.067(5) Uani 0.522(16) 1 d . U P A 2

loop_
_atom_site_aniso_label
_atom_site_aniso_U_11
_atom_site_aniso_U_22
_atom_site_aniso_U_33
_atom_site_aniso_U_23
_atom_site_aniso_U_13
_atom_site_aniso_U_12
O1A 0.032(2) 0.032(2) 0.032(2) -0.0042(17) -0.0016(17) -0.0084(17)
O2A 0.054(3) 0.057(3) 0.045(3) 0.016(2) -0.016(2) -0.014(2)
O3A 0.036(2) 0.027(2) 0.042(2) -0.0063(18) 0.0113(19) -0.0068(18)
O4A 0.031(2) 0.029(2) 0.028(2) 0.0002(16) 0.0003(16) -0.0064(17)
N1A 0.033(2) 0.021(2) 0.031(2) -0.0028(19) 0.006(2) -0.0028(19)
N2A 0.022(2) 0.028(3) 0.050(3) -0.008(2) -0.001(2) -0.001(2)
N3A 0.024(5) 0.038(6) 0.056(7) -0.008(6) -0.012(5) 0.000(4)
N4A 0.057(8) 0.040(7) 0.104(12) 0.001(7) -0.051(8) 0.000(6)
C1A 0.029(3) 0.021(3) 0.028(3) 0.002(2) -0.002(2) -0.006(2)
C2A 0.028(3) 0.018(3) 0.035(3) 0.000(2) 0.000(2) -0.006(2)
C3A 0.024(3) 0.019(3) 0.032(3) -0.004(2) -0.005(2) -0.002(2)
C4A 0.027(3) 0.024(3) 0.028(3) -0.003(2) -0.002(2) -0.003(2)
C5A 0.028(3) 0.028(3) 0.035(3) -0.003(2) -0.002(2) -0.001(2)
C6A 0.029(3) 0.031(3) 0.046(3) -0.017(3) -0.003(3) 0.008(2)
C7A 0.031(3) 0.028(3) 0.042(3) -0.011(3) -0.008(3) -0.002(2)
C8A 0.026(3) 0.025(3) 0.035(3) -0.004(2) -0.005(2) -0.005(2)
C9A 0.027(3) 0.035(3) 0.026(3) -0.004(2) -0.003(2) -0.011(2)
C10A 0.030(3) 0.029(3) 0.037(3) -0.004(2) 0.009(2) -0.004(2)
C11A 0.028(3) 0.038(3) 0.040(3) 0.001(3) 0.003(3) -0.003(3)
C12A 0.025(3) 0.025(3) 0.031(3) -0.007(2) 0.001(2) -0.006(2)
C13A 0.038(3) 0.038(3) 0.026(3) -0.005(2) 0.005(2) -0.008(3)
C14A 0.042(3) 0.040(3) 0.031(3) -0.007(3) 0.000(3) -0.004(3)
O1 0.036(2) 0.028(2) 0.030(2) -0.0051(16) 0.0006(17) -0.0075(17)
O2 0.055(3) 0.054(3) 0.040(3) -0.019(2) 0.001(2) 0.004(2)
O3 0.033(2) 0.025(2) 0.038(2) -0.0089(17) -0.0066(17) -0.0047(17)
O4 0.035(2) 0.031(2) 0.028(2) -0.0112(17) -0.0028(16) -0.0045(17)
N1 0.028(2) 0.022(2) 0.029(2) -0.0083(19) -0.0022(19) -0.0007(18)
N2 0.025(2) 0.024(2) 0.042(3) -0.003(2) 0.001(2) -0.002(2)
N3 0.022(2) 0.034(3) 0.046(3) -0.010(2) 0.002(2) -0.008(2)
N4 0.027(3) 0.041(3) 0.072(4) 0.001(3) 0.002(3) -0.003(3)
C1 0.025(3) 0.029(3) 0.025(3) -0.007(2) 0.004(2) -0.006(2)
C2 0.023(2) 0.020(2) 0.030(3) -0.006(2) -0.001(2) -0.007(2)
C3 0.018(2) 0.018(2) 0.035(3) -0.001(2) 0.000(2) -0.005(2)
C4 0.024(3) 0.024(3) 0.035(3) -0.004(2) 0.004(2) -0.005(2)
C5 0.032(3) 0.030(3) 0.038(3) -0.008(2) -0.004(2) -0.007(2)
C6 0.029(3) 0.024(3) 0.045(3) -0.004(3) -0.010(3) 0.008(2)
C7 0.031(3) 0.020(3) 0.042(3) -0.009(2) 0.003(2) -0.004(2)
C8 0.027(3) 0.028(3) 0.031(3) -0.012(2) -0.002(2) -0.003(2)
C9 0.026(3) 0.031(3) 0.030(3) -0.004(2) -0.002(2) -0.012(2)
C10 0.041(3) 0.030(3) 0.035(3) -0.010(2) -0.006(3) -0.005(3)
C11 0.041(3) 0.031(3) 0.029(3) -0.006(2) -0.008(3) 0.005(3)
C12 0.027(3) 0.022(3) 0.031(3) -0.006(2) 0.003(2) -0.006(2)
C13 0.045(4) 0.046(4) 0.025(3) -0.001(3) -0.007(3) -0.011(3)
C14 0.056(4) 0.054(4) 0.029(3) -0.010(3) 0.000(3) -0.006(3)
N3B 0.027(5) 0.032(5) 0.056(7) -0.012(5) 0.001(5) -0.009(4)
N4B 0.041(7) 0.046(7) 0.119(12) -0.038(7) -0.017(7) 0.006(6)

loop_
_atom_type_symbol
_atom_type_description
_atom_type_scat_dispersion_real
_atom_type_scat_dispersion_imag
_atom_type_scat_source
C C 0.0033 0.0016 'International Tables Vol C Tables 4.2.6.8 and 6.1.1.4'
H H 0.0000 0.0000 'International Tables Vol C Tables 4.2.6.8 and 6.1.1.4'
N N 0.0061 0.0033 'International Tables Vol C Tables 4.2.6.8 and 6.1.1.4'
O O 0.0106 0.0060 'International Tables Vol C Tables 4.2.6.8 and 6.1.1.4'

loop_
_geom_angle_atom_site_label_1
_geom_angle_atom_site_label_2
_geom_angle_atom_site_label_3
_geom_angle
C11A O1A C1A 110.8(4)
C12A O4A C13A 115.0(4)
C3A N1A C2A 110.3(4)
C12A N1A C2A 118.4(4)
C12A N1A C3A 131.3(5)
N3A N2A C2A 117.7(7)
N3B N2A C2A 111.4(7)
N4A N3A N2A 176.3(14)
O1A C1A C2A 110.6(4)
O1A C1A C4A 111.4(4)
O1A C1A C9A 105.4(4)
C4A C1A C2A 102.8(4)
C4A C1A C9A 114.8(5)
C9A C1A C2A 112.0(5)
N1A C2A N2A 108.1(4)
N1A C2A C1A 103.6(4)
N2A C2A C1A 112.2(5)
C4A C3A N1A 108.9(5)
C8A C3A N1A 129.6(5)
C8A C3A C4A 121.5(5)
C3A C4A C1A 110.3(5)
C5A C4A C1A 129.5(5)
C5A C4A C3A 120.1(5)
C6A C5A C4A 119.4(6)
C5A C6A C7A 120.3(5)
C8A C7A C6A 121.1(6)
C3A C8A C7A 117.7(5)
C10A C9A C1A 103.2(4)
C11A C10A C9A 103.3(5)
O1A C11A C10A 110.0(5)
O2A C11A O1A 120.6(6)
O2A C11A C10A 129.4(6)
O3A C12A O4A 125.3(5)
O3A C12A N1A 122.2(5)
O4A C12A N1A 112.5(5)
O4A C13A C14A 106.7(5)
C11 O1 C1 109.8(4)
C12 O4 C13 115.0(4)
C3 N1 C2 110.1(4)
C12 N1 C2 118.3(4)
C12 N1 C3 131.3(4)
N3 N2 C2 114.6(5)
N4 N3 N2 173.1(6)
O1 C1 C2 110.8(4)
O1 C1 C4 113.0(4)
O1 C1 C9 104.7(4)
C4 C1 C2 103.0(4)
C4 C1 C9 113.8(4)
C9 C1 C2 111.6(4)
N1 C2 N2 110.2(4)
N1 C2 C1 103.1(4)
N2 C2 C1 110.4(4)
C4 C3 N1 109.6(5)
C4 C3 C8 120.8(5)
C8 C3 N1 129.7(5)
C3 C4 C1 109.3(5)
C5 C4 C1 129.5(5)
C5 C4 C3 121.0(5)
C4 C5 C6 119.0(6)
C7 C6 C5 119.7(5)
C6 C7 C8 122.1(5)
C7 C8 C3 117.4(5)
C10 C9 C1 102.6(4)
C11 C10 C9 103.1(5)
O1 C11 C10 110.9(5)
O2 C11 O1 120.3(6)
O2 C11 C10 128.8(6)
O3 C12 O4 124.7(5)
O3 C12 N1 122.7(5)
O4 C12 N1 112.6(4)
O4 C13 C14 107.2(5)
N4B N3B N2A 170.9(12)

loop_
_geom_bond_atom_site_label_1
_geom_bond_atom_site_label_2
_geom_bond_distance
O1A C1A 1.438(7)
O1A C11A 1.367(7)
O2A C11A 1.193(8)
O3A C12A 1.227(7)
O4A C12A 1.317(7)
O4A C13A 1.468(7)
N1A C2A 1.469(7)
N1A C3A 1.420(7)
N1A C12A 1.364(7)
N2A N3A 1.245(14)
N2A C2A 1.470(7)
N2A N3B 1.220(12)
N3A N4A 1.116(17)
C1A C2A 1.563(8)
C1A C4A 1.502(7)
C1A C9A 1.529(7)
C3A C4A 1.399(8)
C3A C8A 1.382(8)
C4A C5A 1.379(8)
C5A C6A 1.376(8)
C6A C7A 1.399(9)
C7A C8A 1.389(8)
C9A C10A 1.529(8)
C10A C11A 1.504(9)
C13A C14A 1.488(8)
O1 C1 1.432(6)
O1 C11 1.371(7)
O2 C11 1.203(7)
O3 C12 1.214(7)
O4 C12 1.330(6)
O4 C13 1.447(7)
N1 C2 1.458(7)
N1 C3 1.416(7)
N1 C12 1.372(7)
N2 N3 1.239(7)
N2 C2 1.482(7)
N3 N4 1.124(7)
C1 C2 1.558(7)
C1 C4 1.502(8)
C1 C9 1.544(7)
C3 C4 1.389(8)
C3 C8 1.396(8)
C4 C5 1.371(8)
C5 C6 1.395(8)
C6 C7 1.382(9)
C7 C8 1.384(8)
C9 C10 1.525(8)
C10 C11 1.496(9)
C13 C14 1.501(9)
N3B N4B 1.139(15)

loop_
_geom_torsion_atom_site_label_1
_geom_torsion_atom_site_label_2
_geom_torsion_atom_site_label_3
_geom_torsion_atom_site_label_4
_geom_torsion
O1A C1A C2A N1A 138.4(4)
O1A C1A C2A N2A 22.1(6)
O1A C1A C4A C3A -133.1(5)
O1A C1A C4A C5A 51.8(8)
O1A C1A C9A C10A 26.4(5)
N1A C3A C4A C1A 3.7(6)
N1A C3A C4A C5A 179.4(5)
N1A C3A C8A C7A -179.8(5)
N3A N2A C2A N1A 158.0(10)
N3A N2A C2A C1A -88.4(11)
C1A O1A C11A O2A -176.5(6)
C1A O1A C11A C10A 2.4(6)
C1A C4A C5A C6A 176.5(5)
C1A C9A C10A C11A -24.4(5)
C2A N1A C3A C4A 10.0(6)
C2A N1A C3A C8A -168.4(5)
C2A N1A C12A O3A -0.4(8)
C2A N1A C12A O4A 179.2(5)
C2A C1A C4A C3A -14.7(6)
C2A C1A C4A C5A 170.2(6)
C2A C1A C9A C10A -93.9(5)
C3A N1A C2A N2A 100.7(5)
C3A N1A C2A C1A -18.6(6)
C3A N1A C12A O3A -177.8(5)
C3A N1A C12A O4A 1.8(8)
C3A C4A C5A C6A 1.8(9)
C4A C1A C2A N1A 19.4(5)
C4A C1A C2A N2A -97.0(5)
C4A C1A C9A C10A 149.4(5)
C4A C3A C8A C7A 1.9(8)
C4A C5A C6A C7A -1.5(9)
C5A C6A C7A C8A 1.5(9)
C6A C7A C8A C3A -1.7(8)
C8A C3A C4A C1A -177.7(5)
C8A C3A C4A C5A -2.1(8)
C9A C1A C2A N1A -104.3(5)
C9A C1A C2A N2A 139.3(5)
C9A C1A C4A C3A 107.3(5)
C9A C1A C4A C5A -67.8(8)
C9A C10A C11A O1A 14.6(6)
C9A C10A C11A O2A -166.6(6)
C11A O1A C1A C2A 102.7(5)
C11A O1A C1A C4A -143.6(5)
C11A O1A C1A C9A -18.5(6)
C12A O4A C13A C14A -178.1(5)
C12A N1A C2A N2A -77.2(6)
C12A N1A C2A C1A 163.5(5)
C12A N1A C3A C4A -172.5(6)
C12A N1A C3A C8A 9.1(10)
C13A O4A C12A O3A 1.7(8)
C13A O4A C12A N1A -177.9(5)
O1 C1 C2 N1 -142.8(4)
O1 C1 C2 N2 -25.1(6)
O1 C1 C4 C3 136.2(5)
O1 C1 C4 C5 -48.9(8)
O1 C1 C9 C10 -29.8(5)
N1 C3 C4 C1 -4.6(6)
N1 C3 C4 C5 180.0(5)
N1 C3 C8 C7 179.9(5)
N3 N2 C2 N1 -106.3(5)
N3 N2 C2 C1 140.5(5)
C1 O1 C11 O2 172.9(5)
C1 O1 C11 C10 -6.8(6)
C1 C4 C5 C6 -174.9(5)
C1 C9 C10 C11 25.2(6)
C2 N1 C3 C4 -10.6(6)
C2 N1 C3 C8 169.3(5)
C2 N1 C12 O3 1.1(8)
C2 N1 C12 O4 -179.7(4)
C2 C1 C4 C3 16.6(6)
C2 C1 C4 C5 -168.5(6)
C2 C1 C9 C10 90.1(5)
C3 N1 C2 N2 -97.5(5)
C3 N1 C2 C1 20.3(5)
C3 N1 C12 O3 174.2(5)
C3 N1 C12 O4 -6.6(8)
C3 C4 C5 C6 -0.6(9)
C4 C1 C2 N1 -21.7(5)
C4 C1 C2 N2 96.0(5)
C4 C1 C9 C10 -153.8(5)
C4 C3 C8 C7 -0.2(8)
C4 C5 C6 C7 1.3(9)
C5 C6 C7 C8 -1.5(9)
C6 C7 C8 C3 0.9(9)
C8 C3 C4 C1 175.5(5)
C8 C3 C4 C5 0.1(8)
C9 C1 C2 N1 100.9(5)
C9 C1 C2 N2 -141.5(4)
C9 C1 C4 C3 -104.5(5)
C9 C1 C4 C5 70.4(7)
C9 C10 C11 O1 -12.7(6)
C9 C10 C11 O2 167.6(6)
C11 O1 C1 C2 -97.2(5)
C11 O1 C1 C4 147.8(5)
C11 O1 C1 C9 23.3(6)
C12 O4 C13 C14 177.5(5)
C12 N1 C2 N2 77.0(6)
C12 N1 C2 C1 -165.2(4)
C12 N1 C3 C4 175.8(5)
C12 N1 C3 C8 -4.2(9)
C13 O4 C12 O3 0.1(8)
C13 O4 C12 N1 -179.0(5)
N3B N2A C2A N1A 114.2(9)
N3B N2A C2A C1A -132.2(9)
